data_4119300
loop_
_publ_author_name
'Christophe Werl\'e'
'Mustapha Hamdaoui'
'Corinne Bailly'
'Xavier-Fr\'ed\'eric Le Goff'
'Lydia Brelot'
'Jean-Pierre Djukic'

_publ_contact_author_address
;Institut de Chimie
Universite de Strasbourg
4 rue Blaise Pascal
67000 Strasbourg 
France
;
_publ_contact_author_email djukic@unistra.fr
_publ_contact_author_name 'J.P. Djukic'
_publ_contact_author_phone 33(0)368851523
_publ_section_title
;
 Electron-Deficient \h1-Indenyl,\h3-allylpalladium(II) Complexes
 Stabilized by Fluxional Non-covalent Interactions
;
_journal_name_full 'Journal of the American Chemical Society'
_journal_page_first 1715
_journal_page_last 1718
_journal_paper_doi 10.1021/ja312003q
_journal_volume 135
_journal_year 2013
_chemical_formula_moiety 'C22 H18 Cr O3 Pd'
_chemical_formula_sum 'C22 H18 Cr O3 Pd'
_chemical_formula_weight 488.76
_space_group_IT_number 14
_symmetry_cell_setting monoclinic
_symmetry_space_group_name_Hall '-P 2ybc'
_symmetry_space_group_name_H-M 'P 1 21/c 1'
_atom_sites_solution_hydrogens geom
_atom_sites_solution_primary direct
_atom_sites_solution_secondary difmap
_audit_creation_method SHELXL-97
_cell_angle_alpha 90.00
_cell_angle_beta 93.217(2)
_cell_angle_gamma 90.00
_cell_formula_units_Z 4
_cell_length_a 17.4301(14)
_cell_length_b 6.2255(4)
_cell_length_c 17.1610(11)
_cell_measurement_reflns_used 3515
_cell_measurement_temperature 173(2)
_cell_measurement_theta_max 27.83
_cell_measurement_theta_min 2.34
_cell_volume 1859.2(2)
_computing_cell_refinement 'Bruker SAINT'
_computing_data_collection 'Bruker APEX2'
_computing_data_reduction 'Bruker SAINT'
_computing_molecular_graphics 'Bruker SHELXTL'
_computing_publication_material 'Bruker SHELXTL'
_computing_structure_refinement 'SHELXL-97 (Sheldrick, 2008)'
_computing_structure_solution 'SHELXS-97 (Sheldrick, 2008)'
_diffrn_ambient_temperature 173(2)
_diffrn_measured_fraction_theta_full 0.983
_diffrn_measured_fraction_theta_max 0.966
_diffrn_measurement_device_type 'Bruker APEX-II CCD'
_diffrn_measurement_method '\f and \w scans'
_diffrn_radiation_monochromator triumph
_diffrn_radiation_source 'sealed tube'
_diffrn_radiation_type MoK\a
_diffrn_radiation_wavelength 0.71073
_diffrn_reflns_av_R_equivalents 0.0433
_diffrn_reflns_av_sigmaI/netI 0.0758
_diffrn_reflns_limit_h_max 23
_diffrn_reflns_limit_h_min -22
_diffrn_reflns_limit_k_max 6
_diffrn_reflns_limit_k_min -8
_diffrn_reflns_limit_l_max 14
_diffrn_reflns_limit_l_min -22
_diffrn_reflns_number 11966
_diffrn_reflns_theta_full 27.50
_diffrn_reflns_theta_max 28.00
_diffrn_reflns_theta_min 2.34
_exptl_absorpt_coefficient_mu 1.571
_exptl_absorpt_correction_T_max 0.9693
_exptl_absorpt_correction_T_min 0.5072
_exptl_absorpt_correction_type multi-scan
_exptl_absorpt_process_details sadabs
_exptl_crystal_colour red
_exptl_crystal_density_diffrn 1.746
_exptl_crystal_description needle
_exptl_crystal_F_000 976
_exptl_crystal_size_max 0.50
_exptl_crystal_size_mid 0.05
_exptl_crystal_size_min 0.02
_refine_diff_density_max 2.054
_refine_diff_density_min -2.300
_refine_diff_density_rms 0.218
_refine_ls_extinction_method none
_refine_ls_goodness_of_fit_ref 1.158
_refine_ls_hydrogen_treatment constr
_refine_ls_matrix_type full
_refine_ls_number_parameters 203
_refine_ls_number_reflns 4334
_refine_ls_number_restraints 0
_refine_ls_restrained_S_all 1.158
_refine_ls_R_factor_all 0.1228
_refine_ls_R_factor_gt 0.0820
_refine_ls_shift/su_max 0.000
_refine_ls_shift/su_mean 0.000
_refine_ls_structure_factor_coef Fsqd
_refine_ls_weighting_details 'calc w=1/[\s^2^(Fo^2^)+(0.0000P)^2^+46.4545P] where P=(Fo^2^+2Fc^2^)/3'
_refine_ls_weighting_scheme calc
_refine_ls_wR_factor_gt 0.1603
_refine_ls_wR_factor_ref 0.1766
_reflns_number_gt 3036
_reflns_number_total 4334
_reflns_threshold_expression I>2\s(I)
_cod_data_source_file ja312003q_si_002_05.cif
_cod_data_source_block 3c
_cod_original_sg_symbol_H-M 'P 21/c'
_cod_database_code 4119300

loop_
_symmetry_equiv_pos_as_xyz
'x, y, z'
'-x, y+1/2, -z+1/2'
'-x, -y, -z'
'x, -y-1/2, z-1/2'

loop_
_atom_site_label
_atom_site_type_symbol
_atom_site_fract_x
_atom_site_fract_y
_atom_site_fract_z
_atom_site_U_iso_or_equiv
_atom_site_adp_type
_atom_site_occupancy
_atom_site_symmetry_multiplicity
_atom_site_calc_flag
_atom_site_refinement_flags
C1 C 0.3993(5) 0.3384(15) 0.2599(5) 0.0168(8) Uani 1 1 d .
C2 C 0.4599(5) 0.2452(15) 0.3055(5) 0.0168(8) Uani 1 1 d .
H2 H 0.4752 0.1019 0.2954 0.020 Uiso 1 1 calc R
C3 C 0.4980(5) 0.3624(15) 0.3662(5) 0.0168(8) Uani 1 1 d .
H3 H 0.5398 0.2990 0.3956 0.020 Uiso 1 1 calc R
C4 C 0.4747(5) 0.5729(15) 0.3837(5) 0.0168(8) Uani 1 1 d .
H4 H 0.5021 0.6533 0.4232 0.020 Uiso 1 1 calc R
C5 C 0.4108(5) 0.6630(16) 0.3423(5) 0.0168(8) Uani 1 1 d .
H5 H 0.3937 0.8020 0.3562 0.020 Uiso 1 1 calc R
C6 C 0.3717(5) 0.5523(14) 0.2810(5) 0.0168(8) Uani 1 1 d .
C7 C 0.3034(5) 0.5934(16) 0.2324(5) 0.019(2) Uani 1 1 d .
H7 H 0.2956 0.7422 0.2116 0.023 Uiso 1 1 calc R
C8 C 0.2970(5) 0.4174(17) 0.1775(5) 0.0211(15) Uani 1 1 d .
C9 C 0.3514(5) 0.2660(17) 0.1955(5) 0.0211(15) Uani 1 1 d .
H9 H 0.3566 0.1330 0.1692 0.025 Uiso 1 1 calc R
C10 C 0.2378(6) 0.4122(19) 0.1108(5) 0.029(2) Uani 1 1 d .
H10A H 0.2485 0.5262 0.0736 0.044 Uiso 1 1 calc R
H10B H 0.1867 0.4344 0.1305 0.044 Uiso 1 1 calc R
H10C H 0.2394 0.2724 0.0846 0.044 Uiso 1 1 calc R
C11 C 0.3995(5) 0.1428(15) 0.4672(5) 0.0157(18) Uani 1 1 d .
C12 C 0.3345(6) 0.5005(19) 0.4750(5) 0.0250(12) Uani 1 1 d .
C13 C 0.2929(6) 0.1678(16) 0.3701(5) 0.022(2) Uani 1 1 d .
C14 C 0.1569(5) 0.463(2) 0.4224(6) 0.032(3) Uani 1 1 d .
H14A H 0.1550 0.3211 0.4482 0.038 Uiso 1 1 calc R
H14B H 0.1536 0.5857 0.4587 0.038 Uiso 1 1 calc R
C15 C 0.1164(5) 0.483(2) 0.3494(5) 0.026(2) Uani 1 1 d .
H15 H 0.0847 0.3602 0.3279 0.031 Uiso 1 1 calc R
C16 C 0.1263(5) 0.6642(18) 0.3040(5) 0.025(2) Uani 1 1 d .
H16 H 0.1560 0.7778 0.3273 0.030 Uiso 1 1 calc R
C17 C 0.0954(5) 0.6976(16) 0.2233(5) 0.019(2) Uani 1 1 d .
C18 C 0.1120(6) 0.8901(18) 0.1852(6) 0.028(2) Uani 1 1 d .
H18 H 0.1423 0.9965 0.2121 0.033 Uiso 1 1 calc R
C19 C 0.0849(7) 0.927(2) 0.1096(6) 0.035(3) Uani 1 1 d .
H19 H 0.0968 1.0583 0.0848 0.042 Uiso 1 1 calc R
C20 C 0.0407(6) 0.7750(19) 0.0694(6) 0.031(3) Uani 1 1 d .
H20 H 0.0230 0.8003 0.0168 0.037 Uiso 1 1 calc R
C21 C 0.0227(6) 0.5881(19) 0.1056(5) 0.028(2) Uani 1 1 d .
H21 H -0.0083 0.4841 0.0782 0.033 Uiso 1 1 calc R
C22 C 0.0491(5) 0.5479(17) 0.1823(5) 0.023(2) Uani 1 1 d .
H22 H 0.0355 0.4177 0.2070 0.028 Uiso 1 1 calc R
O1 O 0.4124(4) 0.0124(13) 0.5125(4) 0.0297(16) Uani 1 1 d .
O2 O 0.3136(4) 0.5904(11) 0.5284(4) 0.0250(12) Uani 1 1 d .
O3 O 0.2511(4) 0.0231(13) 0.3599(5) 0.040(2) Uani 1 1 d .
Cr1 Cr 0.37520(8) 0.3515(2) 0.39353(8) 0.0127(3) Uani 1 1 d .
Pd1 Pd 0.23669(4) 0.49553(14) 0.33104(4) 0.01717(18) Uani 1 1 d .

loop_
_atom_site_aniso_label
_atom_site_aniso_U_11
_atom_site_aniso_U_22
_atom_site_aniso_U_33
_atom_site_aniso_U_23
_atom_site_aniso_U_13
_atom_site_aniso_U_12
C1 0.0223(19) 0.013(2) 0.0157(17) 0.0025(16) 0.0071(14) -0.0024(15)
C2 0.0223(19) 0.013(2) 0.0157(17) 0.0025(16) 0.0071(14) -0.0024(15)
C3 0.0223(19) 0.013(2) 0.0157(17) 0.0025(16) 0.0071(14) -0.0024(15)
C4 0.0223(19) 0.013(2) 0.0157(17) 0.0025(16) 0.0071(14) -0.0024(15)
C5 0.0223(19) 0.013(2) 0.0157(17) 0.0025(16) 0.0071(14) -0.0024(15)
C6 0.0223(19) 0.013(2) 0.0157(17) 0.0025(16) 0.0071(14) -0.0024(15)
C7 0.024(5) 0.018(5) 0.017(4) 0.001(4) 0.002(4) 0.004(4)
C8 0.023(3) 0.027(4) 0.014(3) -0.009(3) 0.008(3) -0.002(3)
C9 0.023(3) 0.027(4) 0.014(3) -0.009(3) 0.008(3) -0.002(3)
C10 0.034(6) 0.037(6) 0.017(5) -0.004(5) 0.003(4) 0.002(5)
C11 0.028(5) 0.009(4) 0.010(4) 0.003(4) 0.006(3) -0.004(4)
C12 0.036(3) 0.020(3) 0.019(2) -0.007(2) 0.004(2) -0.003(3)
C13 0.031(5) 0.015(5) 0.019(4) -0.006(4) 0.005(4) -0.001(4)
C14 0.023(5) 0.046(8) 0.027(5) 0.005(5) 0.013(4) 0.001(5)
C15 0.020(4) 0.040(7) 0.019(4) 0.004(5) 0.008(3) -0.001(5)
C16 0.021(5) 0.033(6) 0.021(5) -0.011(5) 0.003(4) 0.002(5)
C17 0.018(4) 0.021(5) 0.019(4) -0.005(4) 0.005(4) 0.003(4)
C18 0.030(5) 0.028(6) 0.026(5) -0.004(5) 0.006(4) -0.004(5)
C19 0.043(6) 0.032(6) 0.030(6) 0.006(5) 0.011(5) 0.006(5)
C20 0.036(6) 0.038(7) 0.019(5) 0.002(5) 0.004(4) 0.011(5)
C21 0.032(6) 0.036(6) 0.015(4) -0.004(5) -0.002(4) 0.004(5)
C22 0.024(5) 0.023(6) 0.023(5) -0.002(4) 0.004(4) 0.002(4)
O1 0.036(4) 0.026(4) 0.027(3) 0.010(4) 0.002(3) 0.000(4)
O2 0.036(3) 0.020(3) 0.019(2) -0.007(2) 0.004(2) -0.003(3)
O3 0.034(4) 0.026(5) 0.060(5) -0.001(4) -0.005(4) -0.016(4)
Cr1 0.0211(7) 0.0082(7) 0.0093(6) -0.0013(6) 0.0047(5) -0.0018(6)
Pd1 0.0207(3) 0.0180(3) 0.0134(3) -0.0009(3) 0.0055(2) 0.0004(3)

loop_
_atom_type_symbol
_atom_type_description
_atom_type_scat_dispersion_real
_atom_type_scat_dispersion_imag
_atom_type_scat_source
C C 0.0033 0.0016 'International Tables Vol C Tables 4.2.6.8 and 6.1.1.4'
H H 0.0000 0.0000 'International Tables Vol C Tables 4.2.6.8 and 6.1.1.4'
O O 0.0106 0.0060 'International Tables Vol C Tables 4.2.6.8 and 6.1.1.4'
Cr Cr 0.3209 0.6236 'International Tables Vol C Tables 4.2.6.8 and 6.1.1.4'
Pd Pd -0.9988 1.0072 'International Tables Vol C Tables 4.2.6.8 and 6.1.1.4'

loop_
_geom_angle_atom_site_label_1
_geom_angle_atom_site_label_2
_geom_angle_atom_site_label_3
_geom_angle
C2 C1 C9 133.9(9)
C2 C1 C6 118.9(8)
C9 C1 C6 107.1(8)
C2 C1 Cr1 68.9(5)
C9 C1 Cr1 129.7(6)
C6 C1 Cr1 69.5(5)
C1 C2 C3 120.5(9)
C1 C2 Cr1 75.8(5)
C3 C2 Cr1 69.8(5)
C1 C2 H2 119.8
C3 C2 H2 119.8
Cr1 C2 H2 126.6
C2 C3 C4 120.7(9)
C2 C3 Cr1 73.7(5)
C4 C3 Cr1 72.0(5)
C2 C3 H3 119.6
C4 C3 H3 119.6
Cr1 C3 H3 126.6
C5 C4 C3 119.6(9)
C5 C4 Cr1 71.7(5)
C3 C4 Cr1 71.1(5)
C5 C4 H4 120.2
C3 C4 H4 120.2
Cr1 C4 H4 129.3
C6 C5 C4 121.4(9)
C6 C5 Cr1 74.6(5)
C4 C5 Cr1 71.6(5)
C6 C5 H5 119.3
C4 C5 H5 119.3
Cr1 C5 H5 126.5
C5 C6 C7 134.4(9)
C5 C6 C1 118.6(8)
C7 C6 C1 106.9(8)
C5 C6 Cr1 69.4(5)
C7 C6 Cr1 124.5(6)
C1 C6 Cr1 73.8(5)
C5 C6 Pd1 103.4(5)
C7 C6 Pd1 58.3(5)
C1 C6 Pd1 106.0(5)
Cr1 C6 Pd1 68.1(2)
C6 C7 C8 106.0(8)
C6 C7 Pd1 87.8(5)
C8 C7 Pd1 105.5(6)
C6 C7 H7 117.7
C8 C7 H7 117.7
Pd1 C7 H7 117.7
C9 C8 C7 110.4(8)
C9 C8 C10 126.9(9)
C7 C8 C10 122.7(9)
C8 C9 C1 109.2(9)
C8 C9 H9 125.4
C1 C9 H9 125.4
C8 C10 H10A 109.5
C8 C10 H10B 109.5
H10A C10 H10B 109.5
C8 C10 H10C 109.5
H10A C10 H10C 109.5
H10B C10 H10C 109.5
O1 C11 Cr1 178.1(8)
O2 C12 Cr1 175.6(9)
O3 C13 Cr1 167.3(9)
O3 C13 Pd1 112.4(7)
Cr1 C13 Pd1 80.3(4)
C15 C14 Pd1 70.0(5)
C15 C14 H14A 116.6
Pd1 C14 H14A 116.6
C15 C14 H14B 116.6
Pd1 C14 H14B 116.6
H14A C14 H14B 113.6
C16 C15 C14 119.8(10)
C16 C15 Pd1 74.5(5)
C14 C15 Pd1 71.7(5)
C16 C15 H15 119.9
C14 C15 H15 119.9
Pd1 C15 H15 119.9
C15 C16 C17 126.2(10)
C15 C16 Pd1 68.4(6)
C17 C16 Pd1 122.1(6)
C15 C16 H16 116.9
C17 C16 H16 116.9
Pd1 C16 H16 79.6
C22 C17 C18 117.6(9)
C22 C17 C16 123.4(9)
C18 C17 C16 119.0(9)
C19 C18 C17 120.9(10)
C19 C18 H18 119.6
C17 C18 H18 119.6
C18 C19 C20 120.7(11)
C18 C19 H19 119.7
C20 C19 H19 119.7
C21 C20 C19 119.5(10)
C21 C20 H20 120.2
C19 C20 H20 120.2
C20 C21 C22 120.8(10)
C20 C21 H21 119.6
C22 C21 H21 119.6
C21 C22 C17 120.5(10)
C21 C22 H22 119.8
C17 C22 H22 119.8
C11 Cr1 C12 85.3(4)
C11 Cr1 C13 81.9(4)
C12 Cr1 C13 98.5(4)
C11 Cr1 C3 88.8(4)
C12 Cr1 C3 124.0(4)
C13 Cr1 C3 135.6(4)
C11 Cr1 C4 109.7(4)
C12 Cr1 C4 94.6(4)
C13 Cr1 C4 163.2(4)
C3 Cr1 C4 36.9(3)
C11 Cr1 C5 145.4(4)
C12 Cr1 C5 89.4(4)
C13 Cr1 C5 132.6(4)
C3 Cr1 C5 66.2(3)
C4 Cr1 C5 36.7(3)
C11 Cr1 C2 96.8(4)
C12 Cr1 C2 160.0(4)
C13 Cr1 C2 101.5(4)
C3 Cr1 C2 36.5(3)
C4 Cr1 C2 65.9(3)
C5 Cr1 C2 77.6(3)
C11 Cr1 C6 162.3(4)
C12 Cr1 C6 111.6(4)
C13 Cr1 C6 99.8(4)
C3 Cr1 C6 77.6(3)
C4 Cr1 C6 65.4(3)
C5 Cr1 C6 36.0(3)
C2 Cr1 C6 65.6(3)
C11 Cr1 C1 126.6(4)
C12 Cr1 C1 148.1(4)
C13 Cr1 C1 86.9(4)
C3 Cr1 C1 64.4(3)
C4 Cr1 C1 76.4(3)
C5 Cr1 C1 65.0(3)
C2 Cr1 C1 35.3(3)
C6 Cr1 C1 36.7(3)
C11 Cr1 Pd1 131.5(3)
C12 Cr1 Pd1 76.4(3)
C13 Cr1 Pd1 57.6(3)
C3 Cr1 Pd1 138.4(2)
C4 Cr1 Pd1 116.2(2)
C5 Cr1 Pd1 79.6(2)
C2 Cr1 Pd1 115.3(2)
C6 Cr1 Pd1 60.8(2)
C1 Cr1 Pd1 80.3(2)
C15 Pd1 C14 38.2(3)
C15 Pd1 C7 133.7(3)
C14 Pd1 C7 167.4(4)
C15 Pd1 C16 37.1(4)
C14 Pd1 C16 67.1(4)
C7 Pd1 C16 101.5(4)
C15 Pd1 C13 108.9(4)
C14 Pd1 C13 89.2(4)
C7 Pd1 C13 103.4(3)
C16 Pd1 C13 144.6(4)
C15 Pd1 C6 167.4(3)
C14 Pd1 C6 153.1(3)
C7 Pd1 C6 33.9(3)
C16 Pd1 C6 131.6(3)
C13 Pd1 C6 80.8(3)
C15 Pd1 Cr1 141.3(3)
C14 Pd1 Cr1 105.9(3)
C7 Pd1 Cr1 84.2(2)
C16 Pd1 Cr1 166.6(3)
C13 Pd1 Cr1 42.1(2)
C6 Pd1 Cr1 51.2(2)

loop_
_geom_bond_atom_site_label_1
_geom_bond_atom_site_label_2
_geom_bond_distance
C1 C2 1.404(13)
C1 C9 1.420(12)
C1 C6 1.468(13)
C1 Cr1 2.357(8)
C2 C3 1.407(12)
C2 Cr1 2.269(9)
C2 H2 0.9500
C3 C4 1.409(13)
C3 Cr1 2.218(9)
C3 H3 0.9500
C4 C5 1.404(13)
C4 Cr1 2.230(9)
C4 H4 0.9500
C5 C6 1.402(12)
C5 Cr1 2.232(9)
C5 H5 0.9500
C6 C7 1.438(12)
C6 Cr1 2.298(9)
C6 Pd1 2.575(9)
C7 C8 1.446(13)
C7 Pd1 2.193(9)
C7 H7 1.0000
C8 C9 1.360(14)
C8 C10 1.498(13)
C9 H9 0.9500
C10 H10A 0.9800
C10 H10B 0.9800
C10 H10C 0.9800
C11 O1 1.137(11)
C11 Cr1 1.846(9)
C12 O2 1.150(11)
C12 Cr1 1.852(10)
C13 O3 1.166(12)
C13 Cr1 1.861(10)
C13 Pd1 2.345(10)
C14 C15 1.409(13)
C14 Pd1 2.162(9)
C14 H14A 0.9900
C14 H14B 0.9900
C15 C16 1.388(15)
C15 Pd1 2.140(9)
C15 H15 1.0000
C16 C17 1.473(13)
C16 Pd1 2.217(10)
C16 H16 0.9500
C17 C22 1.397(13)
C17 C18 1.403(14)
C18 C19 1.374(14)
C18 H18 0.9500
C19 C20 1.381(16)
C19 H19 0.9500
C20 C21 1.364(16)
C20 H20 0.9500
C21 C22 1.392(13)
C21 H21 0.9500
C22 H22 0.9500
Cr1 Pd1 2.7371(16)

loop_
_geom_torsion_atom_site_label_1
_geom_torsion_atom_site_label_2
_geom_torsion_atom_site_label_3
_geom_torsion_atom_site_label_4
_geom_torsion
C9 C1 C2 C3 178.9(9)
C6 C1 C2 C3 -5.6(12)
Cr1 C1 C2 C3 -55.7(7)
C9 C1 C2 Cr1 -125.4(10)
C6 C1 C2 Cr1 50.1(7)
C1 C2 C3 C4 1.8(12)
Cr1 C2 C3 C4 -56.8(7)
C1 C2 C3 Cr1 58.6(7)
C2 C3 C4 C5 2.7(12)
Cr1 C3 C4 C5 -54.9(7)
C2 C3 C4 Cr1 57.6(7)
C3 C4 C5 C6 -3.3(12)
Cr1 C4 C5 C6 -57.9(7)
C3 C4 C5 Cr1 54.6(7)
C4 C5 C6 C7 175.0(9)
Cr1 C5 C6 C7 118.6(10)
C4 C5 C6 C1 -0.5(12)
Cr1 C5 C6 C1 -57.0(7)
C4 C5 C6 Cr1 56.5(7)
C4 C5 C6 Pd1 116.5(8)
Cr1 C5 C6 Pd1 60.0(3)
C2 C1 C6 C5 5.0(12)
C9 C1 C6 C5 -178.4(8)
Cr1 C1 C6 C5 54.8(7)
C2 C1 C6 C7 -171.7(8)
C9 C1 C6 C7 4.9(9)
Cr1 C1 C6 C7 -121.9(7)
C2 C1 C6 Cr1 -49.8(7)
C9 C1 C6 Cr1 126.8(7)
C2 C1 C6 Pd1 -110.6(7)
C9 C1 C6 Pd1 66.0(7)
Cr1 C1 C6 Pd1 -60.8(3)
C5 C6 C7 C8 177.3(9)
C1 C6 C7 C8 -6.8(9)
Cr1 C6 C7 C8 -88.4(8)
Pd1 C6 C7 C8 -105.5(7)
C5 C6 C7 Pd1 -77.2(11)
C1 C6 C7 Pd1 98.8(6)
Cr1 C6 C7 Pd1 17.1(7)
C6 C7 C8 C9 6.5(11)
Pd1 C7 C8 C9 -85.7(8)
C6 C7 C8 C10 -173.2(9)
Pd1 C7 C8 C10 94.7(9)
C7 C8 C9 C1 -3.4(11)
C10 C8 C9 C1 176.2(9)
C2 C1 C9 C8 174.9(9)
C6 C1 C9 C8 -1.0(10)
Cr1 C1 C9 C8 76.2(11)
Pd1 C14 C15 C16 -59.1(8)
C14 C15 C16 C17 172.4(9)
Pd1 C15 C16 C17 114.7(9)
C14 C15 C16 Pd1 57.7(8)
C15 C16 C17 C22 1.9(15)
Pd1 C16 C17 C22 87.3(10)
C15 C16 C17 C18 -179.0(9)
Pd1 C16 C17 C18 -93.6(10)
C22 C17 C18 C19 -1.5(14)
C16 C17 C18 C19 179.3(9)
C17 C18 C19 C20 0.0(16)
C18 C19 C20 C21 1.2(16)
C19 C20 C21 C22 -0.8(16)
C20 C21 C22 C17 -0.7(15)
C18 C17 C22 C21 1.9(14)
C16 C17 C22 C21 -179.0(9)
O3 C13 Cr1 C11 -32(4)
Pd1 C13 Cr1 C11 151.9(3)
O3 C13 Cr1 C12 -116(4)
Pd1 C13 Cr1 C12 67.9(4)
O3 C13 Cr1 C3 48(4)
Pd1 C13 Cr1 C3 -128.1(4)
O3 C13 Cr1 C4 104(4)
Pd1 C13 Cr1 C4 -72.9(14)
O3 C13 Cr1 C5 147(4)
Pd1 C13 Cr1 C5 -29.1(5)
O3 C13 Cr1 C2 64(4)
Pd1 C13 Cr1 C2 -112.8(3)
O3 C13 Cr1 C6 130(4)
Pd1 C13 Cr1 C6 -45.9(3)
O3 C13 Cr1 C1 96(4)
Pd1 C13 Cr1 C1 -80.5(3)
O3 C13 Cr1 Pd1 176(4)
C2 C3 Cr1 C11 103.0(6)
C4 C3 Cr1 C11 -126.1(6)
C2 C3 Cr1 C12 -173.4(6)
C4 C3 Cr1 C12 -42.5(7)
C2 C3 Cr1 C13 25.9(8)
C4 C3 Cr1 C13 156.7(6)
C2 C3 Cr1 C4 -130.9(8)
C2 C3 Cr1 C5 -101.6(6)
C4 C3 Cr1 C5 29.3(5)
C4 C3 Cr1 C2 130.9(8)
C2 C3 Cr1 C6 -65.5(5)
C4 C3 Cr1 C6 65.4(5)
C2 C3 Cr1 C1 -29.1(5)
C4 C3 Cr1 C1 101.8(6)
C2 C3 Cr1 Pd1 -64.0(7)
C4 C3 Cr1 Pd1 66.9(6)
C5 C4 Cr1 C11 -169.4(5)
C3 C4 Cr1 C11 59.1(6)
C5 C4 Cr1 C12 -82.7(6)
C3 C4 Cr1 C12 145.8(6)
C5 C4 Cr1 C13 58.5(15)
C3 C4 Cr1 C13 -73.0(15)
C5 C4 Cr1 C3 131.5(8)
C3 C4 Cr1 C5 -131.5(8)
C5 C4 Cr1 C2 101.9(6)
C3 C4 Cr1 C2 -29.5(5)
C5 C4 Cr1 C6 29.0(5)
C3 C4 Cr1 C6 -102.5(6)
C5 C4 Cr1 C1 66.2(5)
C3 C4 Cr1 C1 -65.2(5)
C5 C4 Cr1 Pd1 -5.6(6)
C3 C4 Cr1 Pd1 -137.1(5)
C6 C5 Cr1 C11 149.2(6)
C4 C5 Cr1 C11 17.8(9)
C6 C5 Cr1 C12 -130.0(6)
C4 C5 Cr1 C12 98.6(6)
C6 C5 Cr1 C13 -29.0(7)
C4 C5 Cr1 C13 -160.4(6)
C6 C5 Cr1 C3 102.0(6)
C4 C5 Cr1 C3 -29.5(5)
C6 C5 Cr1 C4 131.4(8)
C6 C5 Cr1 C2 65.3(5)
C4 C5 Cr1 C2 -66.1(5)
C4 C5 Cr1 C6 -131.4(8)
C6 C5 Cr1 C1 30.4(5)
C4 C5 Cr1 C1 -101.1(6)
C6 C5 Cr1 Pd1 -53.7(5)
C4 C5 Cr1 Pd1 174.9(5)
C1 C2 Cr1 C11 150.6(6)
C3 C2 Cr1 C11 -78.8(6)
C1 C2 Cr1 C12 -114.5(12)
C3 C2 Cr1 C12 16.1(14)
C1 C2 Cr1 C13 67.5(6)
C3 C2 Cr1 C13 -161.9(6)
C1 C2 Cr1 C3 -130.6(8)
C1 C2 Cr1 C4 -100.8(6)
C3 C2 Cr1 C4 29.8(5)
C1 C2 Cr1 C5 -64.0(6)
C3 C2 Cr1 C5 66.6(6)
C1 C2 Cr1 C6 -28.1(5)
C3 C2 Cr1 C6 102.5(6)
C3 C2 Cr1 C1 130.6(8)
C1 C2 Cr1 Pd1 8.1(6)
C3 C2 Cr1 Pd1 138.7(5)
C5 C6 Cr1 C11 -107.2(12)
C7 C6 Cr1 C11 122.4(12)
C1 C6 Cr1 C11 22.8(14)
Pd1 C6 Cr1 C11 138.0(11)
C5 C6 Cr1 C12 55.5(6)
C7 C6 Cr1 C12 -74.9(8)
C1 C6 Cr1 C12 -174.5(5)
Pd1 C6 Cr1 C12 -59.2(4)
C5 C6 Cr1 C13 158.8(6)
C7 C6 Cr1 C13 28.4(8)
C1 C6 Cr1 C13 -71.2(6)
Pd1 C6 Cr1 C13 44.0(3)
C5 C6 Cr1 C3 -66.4(5)
C7 C6 Cr1 C3 163.2(8)
C1 C6 Cr1 C3 63.6(5)
Pd1 C6 Cr1 C3 178.8(3)
C5 C6 Cr1 C4 -29.5(5)
C7 C6 Cr1 C4 -159.9(9)
C1 C6 Cr1 C4 100.5(6)
Pd1 C6 Cr1 C4 -144.3(3)
C7 C6 Cr1 C5 -130.4(10)
C1 C6 Cr1 C5 130.0(8)
Pd1 C6 Cr1 C5 -114.7(5)
C5 C6 Cr1 C2 -102.9(6)
C7 C6 Cr1 C2 126.6(8)
C1 C6 Cr1 C2 27.0(5)
Pd1 C6 Cr1 C2 142.3(3)
C5 C6 Cr1 C1 -130.0(8)
C7 C6 Cr1 C1 99.6(9)
Pd1 C6 Cr1 C1 115.3(5)
C5 C6 Cr1 Pd1 114.7(5)
C7 C6 Cr1 Pd1 -15.7(7)
C1 C6 Cr1 Pd1 -115.3(5)
C2 C1 Cr1 C11 -37.4(7)
C9 C1 Cr1 C11 92.9(10)
C6 C1 Cr1 C11 -171.6(5)
C2 C1 Cr1 C12 143.9(8)
C9 C1 Cr1 C12 -85.8(12)
C6 C1 Cr1 C12 9.7(10)
C2 C1 Cr1 C13 -114.9(6)
C9 C1 Cr1 C13 15.3(9)
C6 C1 Cr1 C13 110.8(6)
C2 C1 Cr1 C3 30.1(5)
C9 C1 Cr1 C3 160.3(10)
C6 C1 Cr1 C3 -104.1(6)
C2 C1 Cr1 C4 67.3(6)
C9 C1 Cr1 C4 -162.4(10)
C6 C1 Cr1 C4 -66.9(5)
C2 C1 Cr1 C5 104.4(6)
C9 C1 Cr1 C5 -125.3(10)
C6 C1 Cr1 C5 -29.8(5)
C9 C1 Cr1 C2 130.3(12)
C6 C1 Cr1 C2 -134.2(8)
C2 C1 Cr1 C6 134.2(8)
C9 C1 Cr1 C6 -95.5(10)
C2 C1 Cr1 Pd1 -172.6(5)
C9 C1 Cr1 Pd1 -42.3(9)
C6 C1 Cr1 Pd1 53.2(5)
C16 C15 Pd1 C14 129.4(10)
C16 C15 Pd1 C7 -36.2(9)
C14 C15 Pd1 C7 -165.6(7)
C14 C15 Pd1 C16 -129.4(10)
C16 C15 Pd1 C13 -167.8(6)
C14 C15 Pd1 C13 62.8(8)
C16 C15 Pd1 C6 -29(2)
C14 C15 Pd1 C6 -158.2(15)
C16 C15 Pd1 Cr1 158.2(4)
C14 C15 Pd1 Cr1 28.8(10)
C15 C14 Pd1 C7 56(2)
C15 C14 Pd1 C16 30.4(7)
C15 C14 Pd1 C13 -122.6(7)
C15 C14 Pd1 C6 169.7(8)
C15 C14 Pd1 Cr1 -161.8(7)
C6 C7 Pd1 C15 177.1(6)
C8 C7 Pd1 C15 -76.9(8)
C6 C7 Pd1 C14 132.1(17)
C8 C7 Pd1 C14 -121.9(18)
C6 C7 Pd1 C16 155.8(6)
C8 C7 Pd1 C16 -98.2(7)
C6 C7 Pd1 C13 -49.5(6)
C8 C7 Pd1 C13 56.4(7)
C8 C7 Pd1 C6 105.9(9)
C6 C7 Pd1 Cr1 -11.8(5)
C8 C7 Pd1 Cr1 94.1(6)
C17 C16 Pd1 C15 -120.2(11)
C15 C16 Pd1 C14 -31.3(6)
C17 C16 Pd1 C14 -151.4(10)
C15 C16 Pd1 C7 154.2(6)
C17 C16 Pd1 C7 34.0(9)
C15 C16 Pd1 C13 20.3(9)
C17 C16 Pd1 C13 -99.9(9)
C15 C16 Pd1 C6 171.9(5)
C17 C16 Pd1 C6 51.8(10)
C15 C16 Pd1 Cr1 -92.0(13)
C17 C16 Pd1 Cr1 147.9(8)
O3 C13 Pd1 C15 32.3(8)
Cr1 C13 Pd1 C15 -148.5(3)
O3 C13 Pd1 C14 65.8(8)
Cr1 C13 Pd1 C14 -115.1(4)
O3 C13 Pd1 C7 -113.9(8)
Cr1 C13 Pd1 C7 65.3(4)
O3 C13 Pd1 C16 19.6(11)
Cr1 C13 Pd1 C16 -161.3(4)
O3 C13 Pd1 C6 -139.3(8)
Cr1 C13 Pd1 C6 39.8(3)
O3 C13 Pd1 Cr1 -179.1(9)
C5 C6 Pd1 C15 124.7(17)
C7 C6 Pd1 C15 -10(2)
C1 C6 Pd1 C15 -109.8(18)
Cr1 C6 Pd1 C15 -174.4(17)
C5 C6 Pd1 C14 -24.8(12)
C7 C6 Pd1 C14 -159.1(9)
C1 C6 Pd1 C14 100.7(10)
Cr1 C6 Pd1 C14 36.1(9)
C5 C6 Pd1 C7 134.2(9)
C1 C6 Pd1 C7 -100.2(8)
Cr1 C6 Pd1 C7 -164.8(7)
C5 C6 Pd1 C16 101.8(7)
C7 C6 Pd1 C16 -32.4(7)
C1 C6 Pd1 C16 -132.6(6)
Cr1 C6 Pd1 C16 162.8(4)
C5 C6 Pd1 C13 -94.3(6)
C7 C6 Pd1 C13 131.4(6)
C1 C6 Pd1 C13 31.2(6)
Cr1 C6 Pd1 C13 -33.4(3)
C5 C6 Pd1 Cr1 -60.9(5)
C7 C6 Pd1 Cr1 164.8(7)
C1 C6 Pd1 Cr1 64.6(5)
C11 Cr1 Pd1 C15 13.8(6)
C12 Cr1 Pd1 C15 -57.2(6)
C13 Cr1 Pd1 C15 52.3(6)
C3 Cr1 Pd1 C15 176.3(6)
C4 Cr1 Pd1 C15 -145.7(6)
C5 Cr1 Pd1 C15 -149.1(6)
C2 Cr1 Pd1 C15 140.1(6)
C6 Cr1 Pd1 C15 178.0(6)
C1 Cr1 Pd1 C15 144.8(6)
C11 Cr1 Pd1 C14 31.8(5)
C12 Cr1 Pd1 C14 -39.1(5)
C13 Cr1 Pd1 C14 70.3(5)
C3 Cr1 Pd1 C14 -165.6(5)
C4 Cr1 Pd1 C14 -127.6(4)
C5 Cr1 Pd1 C14 -131.0(4)
C2 Cr1 Pd1 C14 158.1(4)
C6 Cr1 Pd1 C14 -163.9(4)
C1 Cr1 Pd1 C14 162.8(4)
C11 Cr1 Pd1 C7 -155.8(5)
C12 Cr1 Pd1 C7 133.2(4)
C13 Cr1 Pd1 C7 -117.3(4)
C3 Cr1 Pd1 C7 6.7(5)
C4 Cr1 Pd1 C7 44.7(4)
C5 Cr1 Pd1 C7 41.3(3)
C2 Cr1 Pd1 C7 -29.6(4)
C6 Cr1 Pd1 C7 8.4(4)
C1 Cr1 Pd1 C7 -24.8(3)
C11 Cr1 Pd1 C16 88.5(13)
C12 Cr1 Pd1 C16 17.5(13)
C13 Cr1 Pd1 C16 126.9(13)
C3 Cr1 Pd1 C16 -109.0(13)
C4 Cr1 Pd1 C16 -71.0(12)
C5 Cr1 Pd1 C16 -74.4(12)
C2 Cr1 Pd1 C16 -145.3(12)
C6 Cr1 Pd1 C16 -107.3(12)
C1 Cr1 Pd1 C16 -140.6(12)
C11 Cr1 Pd1 C13 -38.5(5)
C12 Cr1 Pd1 C13 -109.5(5)
C3 Cr1 Pd1 C13 124.1(5)
C4 Cr1 Pd1 C13 162.1(4)
C5 Cr1 Pd1 C13 158.7(4)
C2 Cr1 Pd1 C13 87.8(4)
C6 Cr1 Pd1 C13 125.8(4)
C1 Cr1 Pd1 C13 92.5(4)
C11 Cr1 Pd1 C6 -164.3(5)
C12 Cr1 Pd1 C6 124.8(4)
C13 Cr1 Pd1 C6 -125.8(4)
C3 Cr1 Pd1 C6 -1.7(5)
C4 Cr1 Pd1 C6 36.3(4)
C5 Cr1 Pd1 C6 32.9(3)
C2 Cr1 Pd1 C6 -38.0(4)
C1 Cr1 Pd1 C6 -33.3(3)
